data_4060517
_journal_name_full Organometallics
_journal_paper_doi 10.1021/om0500523
_journal_year 2005
_chemical_formula_moiety 'C52 H50 Cl2 O2 P2 Ru '
_chemical_formula_sum 'C52 H50 Cl2 O2 P2 Ru'
_chemical_formula_weight 940.89
_space_group_IT_number 14
_symmetry_cell_setting monoclinic
_symmetry_space_group_name_Hall '-P 2ybc'
_symmetry_space_group_name_H-M 'P 1 21/c 1'
_cell_angle_alpha 90
_cell_angle_beta 101.92(1)
_cell_angle_gamma 90
_cell_formula_units_Z 4
_cell_length_a 9.875(2)
_cell_length_b 21.578(2)
_cell_length_c 21.305(2)
_cell_measurement_temperature 203.1
_cell_volume 4441(1)
_exptl_crystal_density_diffrn 1.407
_cod_original_sg_symbol_H-M 'P 21/c'
_cod_original_formula_sum 'C52 H50 Cl2 O2 P2 Ru '
_cod_database_code 4060517

loop_
_symmetry_equiv_pos_site_id
_symmetry_equiv_pos_as_xyz
1 +X,+Y,+Z
2 -X,1/2+Y,1/2-Z
3 -X,-Y,-Z
4 +X,1/2-Y,1/2+Z

loop_
_atom_site_label
_atom_site_type_symbol
_atom_site_fract_x
_atom_site_fract_y
_atom_site_fract_z
_atom_site_U_iso_or_equiv
_atom_site_adp_type
_atom_site_occupancy
_atom_site_symmetry_multiplicity
_atom_site_calc_flag
_atom_site_refinement_flags
_atom_site_disorder_assembly
_atom_site_disorder_group
Ru(1) Ru 0.17045(6) 0.10103(2) 0.20880(2) 0.0190(1) Uani 1.00 1 d . . .
Cl(1) Cl 0.5050(4) -0.0900(2) 0.0034(2) 0.106(1) Uani 1.00 1 d . . .
Cl(2) Cl 0.3185(7) -0.1188(3) 0.0843(4) 0.220(3) Uani 1.00 1 d . . .
P(1) P 0.3430(2) 0.08849(7) 0.30065(8) 0.0219(4) Uani 1.00 1 d . . .
P(2) P 0.1195(2) 0.20404(8) 0.22232(8) 0.0214(4) Uani 1.00 1 d . . .
O(1) O 0.5134(6) 0.1111(3) 0.1488(3) 0.041(2) Uani 1.00 1 d . . .
O(2) O 0.4891(6) 0.0232(3) 0.2028(3) 0.038(2) Uani 1.00 1 d . . .
C(1) C 0.2900(8) 0.0641(3) 0.1400(3) 0.026(2) Uani 1.00 1 d . . .
C(2) C 0.1983(8) 0.1096(3) 0.1057(3) 0.029(2) Uani 1.00 1 d . . .
C(3) C 0.0646(8) 0.0878(3) 0.1039(3) 0.029(2) Uani 1.00 1 d . . .
C(4) C 0.0658(8) 0.0285(3) 0.1329(3) 0.026(2) Uani 1.00 1 d . . .
C(5) C 0.2074(8) 0.0143(3) 0.1572(3) 0.029(2) Uani 1.00 1 d . . .
C(6) C 0.239(1) 0.1640(3) 0.0696(3) 0.038(2) Uani 1.00 1 d . . .
C(7) C -0.0587(9) -0.0128(3) 0.1293(4) 0.036(2) Uani 1.00 1 d . . .
C(8) C -0.082(1) -0.0449(4) 0.0621(4) 0.052(3) Uani 1.00 1 d . . .
C(9) C -0.036(1) -0.0627(4) 0.1801(4) 0.054(3) Uani 1.00 1 d . . .
C(10) C -0.1885(9) 0.0239(4) 0.1330(4) 0.049(3) Uani 1.00 1 d . . .
C(11) C 0.4402(8) 0.0699(4) 0.1617(4) 0.034(2) Uani 1.00 1 d . . .
C(12) C 0.5867(8) 0.0430(4) 0.2604(4) 0.039(2) Uani 1.00 1 d . . .
C(13) C 0.5269(7) 0.0951(4) 0.2935(3) 0.031(2) Uani 1.00 1 d . . .
C(14) C 0.3499(8) 0.0124(3) 0.3413(3) 0.030(2) Uani 1.00 1 d . . .
C(15) C 0.4514(9) 0.0004(4) 0.3948(4) 0.037(2) Uani 1.00 1 d . . .
C(16) C 0.458(1) -0.0566(4) 0.4249(4) 0.048(3) Uani 1.00 1 d . . .
C(17) C 0.3633(9) -0.1010(4) 0.4026(4) 0.044(2) Uani 1.00 1 d . . .
C(18) C 0.2590(9) -0.0891(3) 0.3501(4) 0.039(2) Uani 1.00 1 d . . .
C(19) C 0.2521(8) -0.0324(3) 0.3193(4) 0.033(2) Uani 1.00 1 d . . .
C(20) C 0.3535(8) 0.1391(3) 0.3705(3) 0.027(2) Uani 1.00 1 d . . .
C(21) C 0.2708(9) 0.1268(3) 0.4152(3) 0.033(2) Uani 1.00 1 d . . .
C(22) C 0.285(1) 0.1635(4) 0.4698(4) 0.046(3) Uani 1.00 1 d . . .
C(23) C 0.372(1) 0.2122(4) 0.4802(4) 0.051(3) Uani 1.00 1 d . . .
C(24) C 0.452(1) 0.2265(4) 0.4356(4) 0.049(3) Uani 1.00 1 d . . .
C(25) C 0.4403(8) 0.1909(4) 0.3811(4) 0.036(2) Uani 1.00 1 d . . .
C(26) C 0.2580(7) 0.2608(3) 0.2278(3) 0.027(2) Uani 1.00 1 d . . .
C(27) C 0.3815(8) 0.2450(4) 0.2108(3) 0.033(2) Uani 1.00 1 d . . .
C(28) C 0.485(1) 0.2881(5) 0.2104(5) 0.053(3) Uani 1.00 1 d . . .
C(29) C 0.466(1) 0.3483(5) 0.2275(5) 0.065(3) Uani 1.00 1 d . . .
C(30) C 0.343(1) 0.3656(5) 0.2450(6) 0.075(4) Uani 1.00 1 d . . .
C(31) C 0.238(1) 0.3234(4) 0.2426(5) 0.050(3) Uani 1.00 1 d . . .
C(32) C -0.0054(8) 0.2314(3) 0.1509(3) 0.028(2) Uani 1.00 1 d . . .
C(33) C -0.1308(9) 0.2015(4) 0.1300(4) 0.042(2) Uani 1.00 1 d . . .
C(34) C -0.225(1) 0.2205(5) 0.0750(4) 0.058(3) Uani 1.00 1 d . . .
C(35) C -0.188(1) 0.2690(5) 0.0393(4) 0.063(3) Uani 1.00 1 d . . .
C(36) C -0.067(1) 0.2977(5) 0.0578(4) 0.060(3) Uani 1.00 1 d . . .
C(37) C 0.0265(9) 0.2809(4) 0.1123(4) 0.041(2) Uani 1.00 1 d . . .
C(38) C 0.0334(9) 0.2306(3) 0.2865(3) 0.035(2) Uani 1.00 1 d . . .
C(39) C -0.107(1) 0.2293(5) 0.2807(5) 0.062(3) Uani 1.00 1 d . . .
C(40) C -0.172(1) 0.2503(7) 0.3297(6) 0.086(5) Uani 1.00 1 d . . .
C(41) C -0.092(1) 0.2709(5) 0.3866(5) 0.062(3) Uani 1.00 1 d . . .
C(42) C 0.049(1) 0.2728(5) 0.3932(4) 0.062(3) Uani 1.00 1 d . . .
C(43) C 0.113(1) 0.2521(4) 0.3441(4) 0.045(2) Uani 1.00 1 d . . .
C(44) C 0.0461(7) 0.0825(3) 0.2702(3) 0.021(2) Uani 1.00 1 d . . .
C(45) C -0.0195(7) 0.0675(3) 0.3100(3) 0.027(2) Uani 1.00 1 d . . .
C(46) C -0.0812(7) 0.0457(4) 0.3609(3) 0.031(2) Uani 1.00 1 d . . .
C(47) C -0.1027(9) -0.0179(4) 0.3683(4) 0.043(2) Uani 1.00 1 d . . .
C(48) C -0.158(1) -0.0381(5) 0.4189(5) 0.058(3) Uani 1.00 1 d . . .
C(49) C -0.192(1) 0.0006(5) 0.4627(5) 0.060(3) Uani 1.00 1 d . . .
C(50) C -0.176(1) 0.0632(5) 0.4555(4) 0.057(3) Uani 1.00 1 d . . .
C(51) C -0.1192(8) 0.0865(4) 0.4055(3) 0.038(2) Uani 1.00 1 d . . .
C(52) C 0.449(2) -0.076(1) 0.075(1) 0.26(1) Uani 1.00 1 d . . .
H(1) H -0.0172 0.1099 0.0854 0.035 Uiso 1.00 1 c R . .
H(2) H 0.2417 -0.0218 0.1807 0.036 Uiso 1.00 1 c R . .
H(3) H 0.2560 0.1988 0.0975 0.048 Uiso 1.00 1 c R . .
H(4) H 0.1661 0.1734 0.0342 0.048 Uiso 1.00 1 c R . .
H(5) H 0.3204 0.1543 0.0544 0.048 Uiso 1.00 1 c R . .
H(6) H -0.1411 -0.0201 0.0311 0.062 Uiso 1.00 1 c R . .
H(7) H -0.1238 -0.0842 0.0644 0.062 Uiso 1.00 1 c R . .
H(8) H 0.0045 -0.0501 0.0500 0.062 Uiso 1.00 1 c R . .
H(9) H 0.0007 -0.0985 0.1637 0.066 Uiso 1.00 1 c R . .
H(10) H -0.1215 -0.0726 0.1914 0.066 Uiso 1.00 1 c R . .
H(11) H 0.0280 -0.0482 0.2168 0.066 Uiso 1.00 1 c R . .
H(12) H -0.1962 0.0277 0.1766 0.060 Uiso 1.00 1 c R . .
H(13) H -0.2675 0.0030 0.1095 0.060 Uiso 1.00 1 c R . .
H(14) H -0.1816 0.0640 0.1155 0.060 Uiso 1.00 1 c R . .
H(15) H 0.6069 0.0089 0.2891 0.047 Uiso 1.00 1 c R . .
H(16) H 0.6695 0.0569 0.2488 0.047 Uiso 1.00 1 c R . .
H(17) H 0.5354 0.1320 0.2704 0.038 Uiso 1.00 1 c R . .
H(18) H 0.5813 0.0984 0.3357 0.038 Uiso 1.00 1 c R . .
H(19) H 0.5172 0.0316 0.4112 0.043 Uiso 1.00 1 c R . .
H(20) H 0.5300 -0.0648 0.4612 0.056 Uiso 1.00 1 c R . .
H(21) H 0.3685 -0.1402 0.4232 0.054 Uiso 1.00 1 c R . .
H(22) H 0.1916 -0.1200 0.3350 0.049 Uiso 1.00 1 c R . .
H(23) H 0.1801 -0.0243 0.2832 0.041 Uiso 1.00 1 c R . .
H(24) H 0.2059 0.0938 0.4082 0.039 Uiso 1.00 1 c R . .
H(25) H 0.2309 0.1539 0.5007 0.057 Uiso 1.00 1 c R . .
H(26) H 0.3787 0.2367 0.5178 0.057 Uiso 1.00 1 c R . .
H(27) H 0.5144 0.2605 0.4427 0.058 Uiso 1.00 1 c R . .
H(28) H 0.4925 0.2017 0.3499 0.042 Uiso 1.00 1 c R . .
H(29) H 0.3956 0.2034 0.1991 0.040 Uiso 1.00 1 c R . .
H(30) H 0.5686 0.2762 0.1984 0.066 Uiso 1.00 1 c R . .
H(31) H 0.5367 0.3781 0.2274 0.080 Uiso 1.00 1 c R . .
H(32) H 0.3320 0.4068 0.2587 0.095 Uiso 1.00 1 c R . .
H(33) H 0.1510 0.3364 0.2509 0.062 Uiso 1.00 1 c R . .
H(34) H -0.1532 0.1670 0.1537 0.050 Uiso 1.00 1 c R . .
H(35) H -0.3129 0.2008 0.0625 0.065 Uiso 1.00 1 c R . .
H(36) H -0.2499 0.2820 0.0012 0.073 Uiso 1.00 1 c R . .
H(37) H -0.0441 0.3308 0.0325 0.072 Uiso 1.00 1 c R . .
H(38) H 0.1121 0.3023 0.1242 0.050 Uiso 1.00 1 c R . .
H(39) H -0.1633 0.2136 0.2423 0.078 Uiso 1.00 1 c R . .
H(40) H -0.2698 0.2504 0.3237 0.110 Uiso 1.00 1 c R . .
H(41) H -0.1334 0.2835 0.4209 0.078 Uiso 1.00 1 c R . .
H(42) H 0.1042 0.2884 0.4318 0.074 Uiso 1.00 1 c R . .
H(43) H 0.2107 0.2529 0.3501 0.054 Uiso 1.00 1 c R . .
H(44) H -0.0795 -0.0468 0.3386 0.054 Uiso 1.00 1 c R . .
H(45) H -0.1720 -0.0813 0.4232 0.074 Uiso 1.00 1 c R . .
H(46) H -0.2267 -0.0151 0.4979 0.073 Uiso 1.00 1 c R . .
H(47) H -0.2047 0.0911 0.4848 0.071 Uiso 1.00 1 c R . .
H(48) H -0.1061 0.1299 0.4018 0.047 Uiso 1.00 1 c R . .
H(49) H 0.5242 -0.0842 0.1102 0.341 Uiso 1.00 1 c R . .
H(50) H 0.4228 -0.0339 0.0761 0.341 Uiso 1.00 1 c R . .

loop_
_atom_site_aniso_label
_atom_site_aniso_U_11
_atom_site_aniso_U_22
_atom_site_aniso_U_33
_atom_site_aniso_U_12
_atom_site_aniso_U_13
_atom_site_aniso_U_23
Ru(1) 0.0232(3) 0.0174(2) 0.0175(2) 0.0003(3) 0.0065(2) -0.0000(2)
Cl(1) 0.112(3) 0.100(3) 0.122(3) -0.013(2) 0.059(2) -0.025(2)
Cl(2) 0.227(6) 0.150(5) 0.353(9) -0.096(4) 0.225(7) -0.151(5)
P(1) 0.0239(9) 0.0211(9) 0.0207(8) 0.0019(7) 0.0044(7) 0.0006(6)
P(2) 0.0246(9) 0.0205(8) 0.0194(8) 0.0001(7) 0.0053(7) -0.0006(7)
O(1) 0.034(3) 0.051(4) 0.042(3) -0.006(3) 0.018(3) -0.001(3)
O(2) 0.034(3) 0.043(3) 0.038(3) 0.014(3) 0.012(2) -0.003(2)
C(1) 0.032(4) 0.025(4) 0.026(3) -0.002(3) 0.013(3) -0.006(3)
C(2) 0.041(4) 0.028(4) 0.021(3) -0.001(3) 0.013(3) 0.003(3)
C(3) 0.031(4) 0.033(4) 0.024(3) -0.003(3) 0.009(3) -0.004(3)
C(4) 0.043(4) 0.020(3) 0.019(3) -0.008(3) 0.014(3) -0.009(3)
C(5) 0.042(4) 0.023(4) 0.026(4) 0.005(3) 0.012(3) -0.006(3)
C(6) 0.065(6) 0.032(4) 0.022(3) -0.006(4) 0.022(4) -0.000(3)
C(7) 0.044(5) 0.028(4) 0.038(4) -0.016(4) 0.011(4) -0.003(3)
C(8) 0.061(6) 0.063(6) 0.032(4) -0.027(5) 0.006(4) -0.018(4)
C(9) 0.071(7) 0.050(5) 0.044(5) -0.035(5) 0.016(5) 0.001(4)
C(10) 0.040(5) 0.058(6) 0.050(5) -0.029(4) 0.016(4) -0.018(4)
C(11) 0.035(4) 0.037(4) 0.035(4) 0.005(4) 0.016(4) -0.004(3)
C(12) 0.028(4) 0.053(5) 0.038(4) 0.016(4) 0.011(4) 0.004(4)
C(13) 0.024(4) 0.038(4) 0.033(4) 0.007(3) 0.007(3) 0.009(3)
C(14) 0.032(4) 0.032(4) 0.025(4) 0.010(3) 0.003(3) 0.003(3)
C(15) 0.038(4) 0.034(4) 0.036(4) 0.006(4) 0.000(4) 0.011(3)
C(16) 0.052(5) 0.046(5) 0.042(5) 0.008(5) -0.002(4) 0.017(4)
C(17) 0.051(5) 0.037(4) 0.049(5) 0.010(4) 0.018(4) 0.020(4)
C(18) 0.039(5) 0.020(4) 0.062(5) -0.004(3) 0.020(4) 0.012(3)
C(19) 0.032(4) 0.034(4) 0.036(4) -0.005(3) 0.013(3) -0.001(3)
C(20) 0.035(4) 0.024(3) 0.020(3) 0.009(3) 0.003(3) -0.001(3)
C(21) 0.046(5) 0.027(4) 0.024(3) 0.006(4) 0.006(3) 0.000(3)
C(22) 0.063(6) 0.050(5) 0.029(4) 0.020(5) 0.015(4) 0.001(4)
C(23) 0.052(6) 0.054(5) 0.037(4) 0.021(5) -0.013(4) -0.020(4)
C(24) 0.042(5) 0.043(5) 0.059(6) 0.002(4) 0.000(4) -0.026(4)
C(25) 0.030(4) 0.036(4) 0.037(4) -0.006(3) 0.000(3) -0.006(3)
C(26) 0.027(4) 0.026(3) 0.029(3) 0.002(3) 0.007(3) 0.003(3)
C(27) 0.038(4) 0.035(4) 0.027(4) -0.006(3) 0.007(3) 0.000(3)
C(28) 0.038(5) 0.059(6) 0.067(6) -0.011(5) 0.020(5) 0.015(5)
C(29) 0.066(8) 0.054(6) 0.079(7) -0.031(5) 0.027(6) -0.011(5)
C(30) 0.080(8) 0.043(6) 0.115(9) -0.026(6) 0.050(7) -0.012(6)
C(31) 0.060(6) 0.022(4) 0.074(6) -0.006(4) 0.025(5) -0.001(4)
C(32) 0.033(4) 0.030(4) 0.016(3) 0.008(3) -0.006(3) -0.006(3)
C(33) 0.033(4) 0.041(5) 0.051(5) 0.004(4) 0.004(4) -0.014(4)
C(34) 0.046(6) 0.065(6) 0.051(5) 0.022(5) -0.015(5) -0.035(5)
C(35) 0.069(8) 0.076(7) 0.038(5) 0.042(6) -0.007(5) 0.007(5)
C(36) 0.071(7) 0.071(7) 0.037(5) 0.031(6) 0.009(5) 0.020(5)
C(37) 0.047(5) 0.044(5) 0.033(4) 0.012(4) 0.013(4) 0.014(3)
C(38) 0.055(5) 0.028(4) 0.027(4) 0.011(4) 0.020(4) 0.008(3)
C(39) 0.051(6) 0.082(7) 0.063(6) -0.012(5) 0.037(5) -0.032(5)
C(40) 0.059(8) 0.12(1) 0.096(9) 0.022(7) 0.056(7) 0.004(8)
C(41) 0.097(9) 0.054(6) 0.045(6) 0.026(6) 0.040(6) 0.001(4)
C(42) 0.101(9) 0.058(6) 0.026(4) 0.036(6) 0.012(5) 0.003(4)
C(43) 0.061(6) 0.041(5) 0.032(4) 0.024(4) 0.009(4) -0.005(3)
C(44) 0.023(3) 0.018(3) 0.021(3) 0.001(3) 0.004(3) 0.003(2)
C(45) 0.024(4) 0.023(4) 0.037(4) 0.001(3) 0.011(3) 0.000(3)
C(46) 0.015(3) 0.048(5) 0.028(4) -0.001(3) 0.002(3) 0.012(3)
C(47) 0.041(5) 0.045(5) 0.050(5) -0.005(4) 0.021(4) 0.012(4)
C(48) 0.066(7) 0.047(6) 0.071(7) 0.007(5) 0.037(6) 0.024(5)
C(49) 0.055(6) 0.077(7) 0.052(6) -0.022(5) 0.021(5) 0.031(5)
C(50) 0.064(6) 0.080(7) 0.034(5) -0.029(5) 0.028(5) -0.020(4)
C(51) 0.048(5) 0.039(5) 0.029(4) -0.024(4) 0.014(4) -0.009(3)
C(52) 0.20(2) 0.31(3) 0.34(3) -0.20(2) 0.21(2) -0.30(2)

loop_
_geom_bond_atom_site_label_1
_geom_bond_atom_site_label_2
_geom_bond_distance
_geom_bond_publ_flag
_geom_bond_site_symmetry_1
_geom_bond_site_symmetry_2
Ru(1) P(1) 2.330(2) ? . .
Ru(1) P(2) 2.310(2) ? . .
Ru(1) C(1) 2.212(8) ? . .
Ru(1) C(2) 2.277(7) ? . .
Ru(1) C(3) 2.282(6) ? . .
Ru(1) C(4) 2.332(6) ? . .
Ru(1) C(5) 2.238(7) ? . .
Ru(1) C(44) 2.011(7) ? . .
Cl(1) C(52) 1.76(3) ? . .
Cl(2) C(52) 1.63(2) ? . .
P(1) C(13) 1.859(8) ? . .
P(1) C(14) 1.851(7) ? . .
P(1) C(20) 1.831(7) ? . .
P(2) C(26) 1.822(7) ? . .
P(2) C(32) 1.846(6) ? . .
P(2) C(38) 1.844(9) ? . .
O(1) C(11) 1.21(1) ? . .
O(2) C(11) 1.357(9) ? . .
O(2) C(12) 1.459(9) ? . .
C(1) C(2) 1.431(9) ? . .
C(1) C(5) 1.44(1) ? . .
C(1) C(11) 1.46(1) ? . .
C(2) C(3) 1.39(1) ? . .
C(2) C(6) 1.50(1) ? . .
C(3) C(4) 1.420(9) ? . .
C(4) C(5) 1.42(1) ? . .
C(4) C(7) 1.51(1) ? . .
C(7) C(8) 1.56(1) ? . .
C(7) C(9) 1.51(1) ? . .
C(7) C(10) 1.52(1) ? . .
C(8) C(7) 1.56(1) ? . .
C(12) C(13) 1.51(1) ? . .
C(14) C(15) 1.38(1) ? . .
C(14) C(19) 1.38(1) ? . .
C(15) C(16) 1.38(1) ? . .
C(16) C(17) 1.36(1) ? . .
C(17) C(18) 1.38(1) ? . .
C(18) C(19) 1.38(1) ? . .
C(20) C(21) 1.40(1) ? . .
C(20) C(25) 1.40(1) ? . .
C(21) C(22) 1.39(1) ? . .
C(22) C(23) 1.35(1) ? . .
C(23) C(24) 1.39(1) ? . .
C(24) C(25) 1.38(1) ? . .
C(26) C(27) 1.38(1) ? . .
C(26) C(31) 1.41(1) ? . .
C(27) C(28) 1.38(1) ? . .
C(28) C(29) 1.37(1) ? . .
C(29) C(30) 1.39(2) ? . .
C(30) C(31) 1.38(2) ? . .
C(32) C(33) 1.39(1) ? . .
C(32) C(37) 1.42(1) ? . .
C(33) C(34) 1.40(1) ? . .
C(34) C(35) 1.39(2) ? . .
C(35) C(36) 1.33(2) ? . .
C(36) C(37) 1.37(1) ? . .
C(38) C(39) 1.37(1) ? . .
C(38) C(43) 1.39(1) ? . .
C(39) C(40) 1.41(2) ? . .
C(40) C(41) 1.38(2) ? . .
C(41) C(42) 1.36(2) ? . .
C(42) C(43) 1.40(1) ? . .
C(43) C(38) 1.39(1) ? . .
C(43) C(42) 1.40(1) ? . .
C(44) C(45) 1.21(1) ? . .
C(45) C(46) 1.43(1) ? . .
C(46) C(47) 1.40(1) ? . .
C(46) C(51) 1.40(1) ? . .
C(47) C(48) 1.37(1) ? . .
C(48) C(49) 1.35(2) ? . .
C(49) C(48) 1.35(2) ? . .
C(49) C(50) 1.37(1) ? . .
C(50) C(49) 1.37(1) ? . .
C(50) C(51) 1.40(1) ? . .
C(3) H(1) 0.9500 ? . .
C(5) H(2) 0.9501 ? . .
C(6) H(3) 0.9499 ? . .
C(6) H(4) 0.9500 ? . .
C(6) H(5) 0.9500 ? . .
C(8) H(6) 0.9500 ? . .
C(8) H(7) 0.9499 ? . .
C(8) H(8) 0.9499 ? . .
C(9) H(9) 0.9500 ? . .
C(9) H(10) 0.9500 ? . .
C(9) H(11) 0.9499 ? . .
C(10) H(12) 0.9501 ? . .
C(10) H(13) 0.9499 ? . .
C(10) H(14) 0.9500 ? . .
C(12) H(15) 0.9501 ? . .
C(12) H(16) 0.9500 ? . .
C(13) H(17) 0.9500 ? . .
C(13) H(18) 0.9500 ? . .
C(15) H(19) 0.9500 ? . .
C(16) H(20) 0.9500 ? . .
C(17) H(21) 0.9499 ? . .
C(18) H(22) 0.9500 ? . .
C(19) H(23) 0.9500 ? . .
C(21) H(24) 0.9500 ? . .
C(22) H(25) 0.9500 ? . .
C(23) H(26) 0.9500 ? . .
C(24) H(27) 0.9500 ? . .
C(25) H(28) 0.9500 ? . .
C(27) H(29) 0.9500 ? . .
C(28) H(30) 0.9500 ? . .
C(29) H(31) 0.9500 ? . .
C(30) H(32) 0.9501 ? . .
C(31) H(33) 0.9499 ? . .
C(33) H(34) 0.9501 ? . .
C(34) H(35) 0.9500 ? . .
C(35) H(36) 0.9500 ? . .
C(36) H(37) 0.9500 ? . .
C(37) H(38) 0.9500 ? . .
C(39) H(39) 0.9500 ? . .
C(40) H(40) 0.9500 ? . .
C(41) H(41) 0.9500 ? . .
C(42) H(42) 0.9499 ? . .
C(43) H(43) 0.9500 ? . .
C(47) H(44) 0.9500 ? . .
C(48) H(45) 0.9500 ? . .
C(49) H(46) 0.9500 ? . .
C(50) H(47) 0.9501 ? . .
C(51) H(48) 0.9500 ? . .
C(52) H(49) 0.9500 ? . .
C(52) H(50) 0.9500 ? . .
H(6) C(8) 0.9500 ? . .
H(7) C(8) 0.9499 ? . .
H(8) C(8) 0.9499 ? . .
H(9) C(9) 0.9500 ? . .
H(24) C(21) 0.9500 ? . .
H(43) C(43) 0.9500 ? . .
H(46) C(49) 0.9500 ? . .
